data_1509956
loop_
_publ_author_name
'Mehner, A.'
'Cordier, G.'
'Henseleit, R.'
'Thies, G.'
'Geibel, C.'
'Doersam, G.'

_publ_section_title
;
 Neue ternaere RE-Silber-Aluminide (RE= La, Ce, Pr, Yb) mit gewellten
 Ag-Al-Kagome-Netzen
;
_journal_name_full 'Journal of the Less-Common Metals'
_journal_page_first 161
_journal_page_last 175
_journal_volume 186
_journal_year 1992
_chemical_formula_sum 'Ag7 Al10 Yb1.85'
_chemical_name_systematic '(Ag7 Al10) Yb1.85'
_space_group_IT_number 194
_symmetry_space_group_name_Hall '-P 6c 2c'
_symmetry_space_group_name_H-M 'P 63/m m c'
_cell_angle_alpha 90
_cell_angle_beta 90
_cell_angle_gamma 120
_cell_formula_units_Z 2
_cell_length_a 9.35
_cell_length_b 9.35
_cell_length_c 9.111
_cell_volume 689.795
_citation_journal_id_ASTM JCOMAH
_cod_data_source_file silver3-x_251.cif
_cod_data_source_block Ag7Al10Yb1.85
_cod_original_cell_volume 689.7949
_cod_database_code 1509956

loop_
_symmetry_equiv_pos_as_xyz
x,y,z
x-y,x,z+1/2
-y,x-y,z
-x,-y,z+1/2
-x+y,-x,z
y,-x+y,z+1/2
-y,-x,-z+1/2
x-y,-y,-z
x,x-y,-z+1/2
y,x,-z
-x+y,y,-z+1/2
-x,-x+y,-z
-x,-y,-z
-x+y,-x,-z-1/2
y,-x+y,-z
x,y,-z-1/2
x-y,x,-z
-y,x-y,-z-1/2
y,x,z-1/2
-x+y,y,z
-x,-x+y,z-1/2
-y,-x,z
x-y,-y,z-1/2
x,x-y,z

loop_
_atom_site_label
_atom_site_type_symbol
_atom_site_fract_x
_atom_site_fract_y
_atom_site_fract_z
_atom_site_occupancy
_atom_site_U_iso_or_equiv
Al4 Al 0.1624 0.3248 0.9772 0.531 0.0
Yb1 Yb 0 0 0.25 0.85 0.0
Ag1 Ag 0.3333 0.6667 0.0992 0.438 0.0
Ag3 Ag 0.329 0.967 0.25 0.383 0.0
Al3 Al 0.329 0.967 0.25 0.617 0.0
Yb2 Yb 0.3333 0.6667 0.75 1 0.0
Al2 Al 0.5 0 0 0.642 0.0
Ag2 Ag 0.5 0 0 0.358 0.0
Ag4 Ag 0.1624 0.3248 0.9772 0.469 0.0
Al1 Al 0.3333 0.6667 0.0992 0.562 0.0
